data_7123996
loop_
_publ_author_name
'Groysman, Stanislav'
'Lord, Richard L.'
'Wannipurage, Duleeka'
'Kurup, Sudheer S.'

_publ_section_title
;
 Tying the alkoxides together: an iron complex of a new chelating bulky
 bis(alkoxide) demonstrates selectivity for coupling of non-bulky aryl
 nitrenes
;
_journal_name_full 'Chemical Communications'
_journal_paper_doi 10.1039/C9CC05319K
_journal_year 2019
_chemical_formula_sum 'C22 H17 O'
_chemical_formula_weight 297.36
_space_group_IT_number 2
_space_group_name_Hall '-P 1'
_space_group_name_H-M_alt 'P -1'
_symmetry_cell_setting triclinic
_symmetry_space_group_name_Hall '-P 1'
_symmetry_space_group_name_H-M 'P -1'
_atom_sites_solution_hydrogens geom
_atom_sites_solution_primary direct
_atom_sites_solution_secondary difmap
_audit_creation_method SHELXL-97
_audit_update_record
;
2019-07-08 deposited with the CCDC.    2019-08-14 downloaded from the CCDC.
;
_cell_angle_alpha 95.974(4)
_cell_angle_beta 112.253(4)
_cell_angle_gamma 102.680(4)
_cell_formula_units_Z 2
_cell_length_a 8.5806(7)
_cell_length_b 10.2480(8)
_cell_length_c 10.6149(8)
_cell_measurement_reflns_used 1640
_cell_measurement_temperature 569(2)
_cell_measurement_theta_max 27.00
_cell_measurement_theta_min 2.08
_cell_volume 824.51(12)
_computing_structure_refinement 'SHELXL-97 (Sheldrick, 1997)'
_computing_structure_solution 'SHELXS-97 (Sheldrick, 1990)'
_diffrn_ambient_temperature 296(2)
_diffrn_measured_fraction_theta_full 1.000
_diffrn_measured_fraction_theta_max 1.000
_diffrn_measurement_device_type 'Bruker Apex2'
_diffrn_radiation_monochromator graphite
_diffrn_radiation_source 'fine-focus sealed tube'
_diffrn_radiation_type MoK\a
_diffrn_radiation_wavelength 0.71073
_diffrn_reflns_av_R_equivalents 0.0992
_diffrn_reflns_av_sigmaI/netI 0.0623
_diffrn_reflns_limit_h_max 10
_diffrn_reflns_limit_h_min -10
_diffrn_reflns_limit_k_max 13
_diffrn_reflns_limit_k_min -13
_diffrn_reflns_limit_l_max 13
_diffrn_reflns_limit_l_min -13
_diffrn_reflns_number 33851
_diffrn_reflns_theta_full 27.00
_diffrn_reflns_theta_max 27.00
_diffrn_reflns_theta_min 2.08
_exptl_absorpt_coefficient_mu 0.072
_exptl_absorpt_correction_T_max 0.9872
_exptl_absorpt_correction_T_min 0.9858
_exptl_absorpt_correction_type empirical
_exptl_absorpt_process_details SADABS
_exptl_crystal_colour colorless
_exptl_crystal_density_diffrn 1.198
_exptl_crystal_density_method 'not measured'
_exptl_crystal_description blocks
_exptl_crystal_F_000 314
_exptl_crystal_recrystallization_method 'Re-crystallisation from solvent: CH2Cl2'
_exptl_crystal_size_max 0.20
_exptl_crystal_size_mid 0.20
_exptl_crystal_size_min 0.18
_refine_diff_density_max 0.138
_refine_diff_density_min -0.183
_refine_diff_density_rms 0.040
_refine_ls_extinction_method none
_refine_ls_goodness_of_fit_ref 0.999
_refine_ls_hydrogen_treatment mixed
_refine_ls_matrix_type full
_refine_ls_number_parameters 209
_refine_ls_number_reflns 3583
_refine_ls_number_restraints 0
_refine_ls_restrained_S_all 0.999
_refine_ls_R_factor_all 0.1386
_refine_ls_R_factor_gt 0.0500
_refine_ls_shift/su_max 0.000
_refine_ls_shift/su_mean 0.000
_refine_ls_structure_factor_coef Fsqd
_refine_ls_weighting_details 'calc w=1/[\s^2^(Fo^2^)+(0.0572P)^2^+0.2013P] where P=(Fo^2^+2Fc^2^)/3'
_refine_ls_weighting_scheme calc
_refine_ls_wR_factor_gt 0.1074
_refine_ls_wR_factor_ref 0.1568
_reflns_number_gt 1640
_reflns_number_total 3583
_reflns_threshold_expression >2sigma(I)
_cod_data_source_file c9cc05319k3.cif
_cod_data_source_block sg827_0m
_cod_original_cell_volume 824.51(11)
_cod_original_sg_symbol_H-M P-1
_cod_database_code 7123996

loop_
_symmetry_equiv_pos_as_xyz
'x, y, z'
'-x, -y, -z'

loop_
_atom_site_label
_atom_site_type_symbol
_atom_site_fract_x
_atom_site_fract_y
_atom_site_fract_z
_atom_site_U_iso_or_equiv
_atom_site_adp_type
_atom_site_occupancy
_atom_site_symmetry_multiplicity
_atom_site_calc_flag
_atom_site_refinement_flags
O1 O 0.1190(2) 0.06356(16) 0.36356(17) 0.0597(5) Uani 1 1 d .
H1 H 0.0804 0.0329 0.2798 0.090 Uiso 1 1 calc R
C1 C 0.3918(5) 0.3182(3) 0.8372(3) 0.0785(9) Uani 1 1 d .
H1A H 0.4243 0.3430 0.9324 0.094 Uiso 1 1 calc R
C2 C 0.5134(4) 0.3530(3) 0.7831(3) 0.0790(9) Uani 1 1 d .
H2 H 0.6282 0.4029 0.8411 0.095 Uiso 1 1 calc R
C3 C 0.4649(3) 0.3138(3) 0.6421(3) 0.0611(7) Uani 1 1 d .
H3 H 0.5484 0.3363 0.6061 0.073 Uiso 1 1 calc R
C4 C 0.2953(3) 0.2423(2) 0.5539(2) 0.0465(6) Uani 1 1 d .
C5 C 0.2353(3) 0.1980(2) 0.3971(2) 0.0440(6) Uani 1 1 d .
C6 C 0.1367(3) 0.2920(2) 0.3163(2) 0.0438(6) Uani 1 1 d .
C7 C 0.0421(3) 0.2551(2) 0.1714(2) 0.0506(6) Uani 1 1 d .
C8 C 0.0229(3) 0.1235(3) 0.0847(2) 0.0509(6) Uani 1 1 d .
C9 C -0.1511(3) -0.1050(3) -0.0411(2) 0.0582(7) Uani 1 1 d .
H9 H -0.2534 -0.1755 -0.0676 0.070 Uiso 1 1 calc R
C10 C -0.1283(3) 0.0167(3) 0.0408(2) 0.0602(7) Uani 1 1 d .
H10 H -0.2170 0.0275 0.0675 0.072 Uiso 1 1 calc R
C11 C 0.1746(4) 0.2094(3) 0.6107(3) 0.0575(7) Uani 1 1 d .
H11 H 0.0590 0.1612 0.5530 0.069 Uiso 1 1 calc R
C12 C 0.2234(4) 0.2472(3) 0.7513(3) 0.0701(8) Uani 1 1 d .
H12 H 0.1408 0.2240 0.7879 0.084 Uiso 1 1 calc R
C13 C 0.6725(4) 0.1859(5) 0.2969(4) 0.0966(12) Uani 1 1 d .
H13 H 0.7669 0.1831 0.2749 0.116 Uiso 1 1 calc R
C14 C 0.5830(5) 0.0728(5) 0.3223(4) 0.0989(12) Uani 1 1 d .
H14 H 0.6168 -0.0072 0.3179 0.119 Uiso 1 1 calc R
C15 C 0.4416(4) 0.0752(3) 0.3548(3) 0.0720(8) Uani 1 1 d .
H15 H 0.3812 -0.0030 0.3722 0.086 Uiso 1 1 calc R
C16 C 0.3902(3) 0.1930(2) 0.3613(2) 0.0484(6) Uani 1 1 d .
C17 C 0.4841(3) 0.3073(3) 0.3361(3) 0.0629(7) Uani 1 1 d .
H17 H 0.4520 0.3880 0.3412 0.075 Uiso 1 1 calc R
C18 C 0.6242(4) 0.3044(4) 0.3036(3) 0.0837(10) Uani 1 1 d .
H18 H 0.6855 0.3821 0.2863 0.100 Uiso 1 1 calc R
C19 C -0.0418(4) 0.3450(3) 0.1040(3) 0.0707(8) Uani 1 1 d .
H19 H -0.1053 0.3209 0.0079 0.085 Uiso 1 1 calc R
C20 C -0.0349(4) 0.4682(3) 0.1734(3) 0.0756(9) Uani 1 1 d .
H20 H -0.0930 0.5262 0.1252 0.091 Uiso 1 1 calc R
C21 C 0.0583(4) 0.5043(3) 0.3141(3) 0.0646(7) Uani 1 1 d .
H21 H 0.0650 0.5878 0.3626 0.078 Uiso 1 1 calc R
C22 C 0.1423(3) 0.4169(2) 0.3840(3) 0.0529(6) Uani 1 1 d .
H22 H 0.2051 0.4426 0.4800 0.064 Uiso 1 1 calc R

loop_
_atom_site_aniso_label
_atom_site_aniso_U_11
_atom_site_aniso_U_22
_atom_site_aniso_U_33
_atom_site_aniso_U_23
_atom_site_aniso_U_13
_atom_site_aniso_U_12
O1 0.0680(12) 0.0459(10) 0.0506(10) 0.0042(8) 0.0197(9) -0.0008(8)
C1 0.106(3) 0.084(2) 0.0457(17) 0.0121(15) 0.0291(18) 0.032(2)
C2 0.076(2) 0.086(2) 0.0500(17) 0.0013(15) 0.0091(16) 0.0125(17)
C3 0.0590(17) 0.0675(18) 0.0461(15) 0.0037(13) 0.0159(13) 0.0115(14)
C4 0.0525(15) 0.0426(14) 0.0428(13) 0.0065(11) 0.0188(12) 0.0132(11)
C5 0.0446(13) 0.0376(13) 0.0436(13) 0.0044(10) 0.0159(11) 0.0059(11)
C6 0.0415(13) 0.0471(14) 0.0443(13) 0.0085(11) 0.0197(11) 0.0125(11)
C7 0.0553(15) 0.0598(16) 0.0436(14) 0.0110(12) 0.0240(12) 0.0229(13)
C8 0.0569(16) 0.0608(16) 0.0365(13) 0.0065(11) 0.0197(12) 0.0201(13)
C9 0.0546(16) 0.0740(18) 0.0407(13) -0.0006(12) 0.0219(12) 0.0098(13)
C10 0.0575(17) 0.0781(19) 0.0461(14) -0.0007(13) 0.0257(13) 0.0195(15)
C11 0.0636(17) 0.0576(16) 0.0552(16) 0.0116(13) 0.0284(14) 0.0174(13)
C12 0.090(2) 0.071(2) 0.0621(19) 0.0168(15) 0.0417(18) 0.0265(17)
C13 0.071(2) 0.145(4) 0.086(2) 0.006(2) 0.043(2) 0.042(2)
C14 0.111(3) 0.129(3) 0.097(3) 0.031(2) 0.056(2) 0.086(3)
C15 0.091(2) 0.080(2) 0.0690(18) 0.0248(16) 0.0403(17) 0.0527(18)
C16 0.0498(14) 0.0526(15) 0.0406(13) 0.0033(11) 0.0162(11) 0.0176(12)
C17 0.0525(16) 0.0642(18) 0.0664(17) -0.0049(14) 0.0281(14) 0.0080(14)
C18 0.064(2) 0.097(3) 0.082(2) -0.0154(18) 0.0414(18) 0.0023(18)
C19 0.084(2) 0.087(2) 0.0506(15) 0.0217(15) 0.0235(15) 0.0454(18)
C20 0.094(2) 0.081(2) 0.071(2) 0.0299(17) 0.0355(18) 0.0513(18)
C21 0.0733(19) 0.0561(17) 0.075(2) 0.0134(15) 0.0361(16) 0.0294(15)
C22 0.0561(15) 0.0490(15) 0.0536(15) 0.0057(12) 0.0225(12) 0.0174(12)

loop_
_atom_type_symbol
_atom_type_description
_atom_type_scat_dispersion_real
_atom_type_scat_dispersion_imag
_atom_type_scat_source
C C 0.0033 0.0016 'International Tables Vol C Tables 4.2.6.8 and 6.1.1.4'
H H 0.0000 0.0000 'International Tables Vol C Tables 4.2.6.8 and 6.1.1.4'
O O 0.0106 0.0060 'International Tables Vol C Tables 4.2.6.8 and 6.1.1.4'

loop_
_geom_angle_atom_site_label_1
_geom_angle_atom_site_label_2
_geom_angle_atom_site_label_3
_geom_angle
_geom_angle_site_symmetry_1
_geom_angle_site_symmetry_3
C5 O1 H1 109.5 . .
C12 C1 C2 119.8(3) . .
C12 C1 H1A 120.1 . .
C2 C1 H1A 120.1 . .
C1 C2 C3 119.8(3) . .
C1 C2 H2 120.1 . .
C3 C2 H2 120.1 . .
C4 C3 C2 121.1(3) . .
C4 C3 H3 119.4 . .
C2 C3 H3 119.4 . .
C3 C4 C11 118.1(2) . .
C3 C4 C5 122.9(2) . .
C11 C4 C5 119.0(2) . .
O1 C5 C16 110.15(18) . .
O1 C5 C4 103.82(17) . .
C16 C5 C4 111.01(18) . .
O1 C5 C6 109.89(18) . .
C16 C5 C6 109.89(18) . .
C4 C5 C6 111.93(18) . .
C22 C6 C7 118.1(2) . .
C22 C6 C5 120.9(2) . .
C7 C6 C5 120.9(2) . .
C19 C7 C6 118.3(2) . .
C19 C7 C8 117.5(2) . .
C6 C7 C8 124.2(2) . .
C10 C8 C9 117.7(2) . 2
C10 C8 C7 120.4(2) . .
C9 C8 C7 121.8(2) 2 .
C10 C9 C8 120.6(2) . 2
C10 C9 H9 119.7 . .
C8 C9 H9 119.7 2 .
C9 C10 C8 121.7(2) . .
C9 C10 H10 119.1 . .
C8 C10 H10 119.1 . .
C12 C11 C4 120.8(3) . .
C12 C11 H11 119.6 . .
C4 C11 H11 119.6 . .
C1 C12 C11 120.5(3) . .
C1 C12 H12 119.8 . .
C11 C12 H12 119.8 . .
C14 C13 C18 120.2(3) . .
C14 C13 H13 119.9 . .
C18 C13 H13 119.9 . .
C13 C14 C15 120.6(3) . .
C13 C14 H14 119.7 . .
C15 C14 H14 119.7 . .
C16 C15 C14 120.1(3) . .
C16 C15 H15 119.9 . .
C14 C15 H15 119.9 . .
C15 C16 C17 118.2(2) . .
C15 C16 C5 121.0(2) . .
C17 C16 C5 120.7(2) . .
C18 C17 C16 121.4(3) . .
C18 C17 H17 119.3 . .
C16 C17 H17 119.3 . .
C13 C18 C17 119.4(3) . .
C13 C18 H18 120.3 . .
C17 C18 H18 120.3 . .
C20 C19 C7 122.5(3) . .
C20 C19 H19 118.7 . .
C7 C19 H19 118.7 . .
C21 C20 C19 119.0(3) . .
C21 C20 H20 120.5 . .
C19 C20 H20 120.5 . .
C20 C21 C22 119.8(3) . .
C20 C21 H21 120.1 . .
C22 C21 H21 120.1 . .
C21 C22 C6 122.2(2) . .
C21 C22 H22 118.9 . .
C6 C22 H22 118.9 . .

loop_
_geom_bond_atom_site_label_1
_geom_bond_atom_site_label_2
_geom_bond_distance
_geom_bond_site_symmetry_2
O1 C5 1.430(3) .
O1 H1 0.8200 .
C1 C12 1.361(4) .
C1 C2 1.371(4) .
C1 H1A 0.9300 .
C2 C3 1.379(3) .
C2 H2 0.9300 .
C3 C4 1.374(3) .
C3 H3 0.9300 .
C4 C11 1.382(3) .
C4 C5 1.528(3) .
C5 C16 1.523(3) .
C5 C6 1.536(3) .
C6 C22 1.383(3) .
C6 C7 1.402(3) .
C7 C19 1.385(3) .
C7 C8 1.491(3) .
C8 C10 1.382(3) .
C8 C9 1.385(3) 2
C9 C10 1.374(3) .
C9 C8 1.385(3) 2
C9 H9 0.9300 .
C10 H10 0.9300 .
C11 C12 1.374(3) .
C11 H11 0.9300 .
C12 H12 0.9300 .
C13 C14 1.355(5) .
C13 C18 1.369(5) .
C13 H13 0.9300 .
C14 C15 1.386(4) .
C14 H14 0.9300 .
C15 C16 1.377(3) .
C15 H15 0.9300 .
C16 C17 1.382(3) .
C17 C18 1.375(4) .
C17 H17 0.9300 .
C18 H18 0.9300 .
C19 C20 1.371(4) .
C19 H19 0.9300 .
C20 C21 1.363(4) .
C20 H20 0.9300 .
C21 C22 1.374(3) .
C21 H21 0.9300 .
C22 H22 0.9300 .

loop_
_geom_torsion_atom_site_label_1
_geom_torsion_atom_site_label_2
_geom_torsion_atom_site_label_3
_geom_torsion_atom_site_label_4
_geom_torsion
_geom_torsion_site_symmetry_1
_geom_torsion_site_symmetry_4
C12 C1 C2 C3 -1.1(5) . .
C1 C2 C3 C4 1.2(4) . .
C2 C3 C4 C11 -0.6(4) . .
C2 C3 C4 C5 179.4(2) . .
C3 C4 C5 O1 140.1(2) . .
C11 C4 C5 O1 -40.0(3) . .
C3 C4 C5 C16 21.8(3) . .
C11 C4 C5 C16 -158.3(2) . .
C3 C4 C5 C6 -101.4(3) . .
C11 C4 C5 C6 78.5(3) . .
O1 C5 C6 C22 128.7(2) . .
C16 C5 C6 C22 -109.9(2) . .
C4 C5 C6 C22 13.9(3) . .
O1 C5 C6 C7 -52.9(3) . .
C16 C5 C6 C7 68.4(3) . .
C4 C5 C6 C7 -167.7(2) . .
C22 C6 C7 C19 -0.6(3) . .
C5 C6 C7 C19 -179.0(2) . .
C22 C6 C7 C8 -179.3(2) . .
C5 C6 C7 C8 2.3(3) . .
C19 C7 C8 C10 -78.9(3) . .
C6 C7 C8 C10 99.8(3) . .
C19 C7 C8 C9 98.7(3) . 2
C6 C7 C8 C9 -82.5(3) . 2
C8 C9 C10 C8 -1.2(4) 2 .
C9 C8 C10 C9 1.1(4) 2 .
C7 C8 C10 C9 178.9(2) . .
C3 C4 C11 C12 -0.2(4) . .
C5 C4 C11 C12 179.9(2) . .
C2 C1 C12 C11 0.4(5) . .
C4 C11 C12 C1 0.2(4) . .
C18 C13 C14 C15 0.2(5) . .
C13 C14 C15 C16 0.1(5) . .
C14 C15 C16 C17 -0.6(4) . .
C14 C15 C16 C5 -179.9(3) . .
O1 C5 C16 C15 -24.2(3) . .
C4 C5 C16 C15 90.2(3) . .
C6 C5 C16 C15 -145.4(2) . .
O1 C5 C16 C17 156.5(2) . .
C4 C5 C16 C17 -89.0(3) . .
C6 C5 C16 C17 35.3(3) . .
C15 C16 C17 C18 0.7(4) . .
C5 C16 C17 C18 -179.9(2) . .
C14 C13 C18 C17 -0.1(5) . .
C16 C17 C18 C13 -0.4(4) . .
C6 C7 C19 C20 0.4(4) . .
C8 C7 C19 C20 179.2(3) . .
C7 C19 C20 C21 0.2(5) . .
C19 C20 C21 C22 -0.5(4) . .
C20 C21 C22 C6 0.3(4) . .
C7 C6 C22 C21 0.3(4) . .
C5 C6 C22 C21 178.7(2) . .
